data_2312838
loop_
_publ_author_name
'Ferreira Guimar&#xe3;es, Hellen'
'Lages Rodrigues, Bernardo'

_publ_section_title
;
 Multipolar model and Hirshfeld atom refinement of
 tetraaquabis(hydrogenmaleato)iron(II).
;
_journal_issue 3
_journal_name_full 'Acta crystallographica Section B, Structural science, crystal engineering and materials'
_journal_paper_doi 10.1107/S2052520625003403
_journal_volume 81
_journal_year 2025
_chemical_formula_moiety 'C8  H14 Fe O12'
_chemical_formula_sum 'C8 H14 Fe O12'
_chemical_formula_weight 358.04
_chemical_name_systematic bis-(hydrogenmaleate)tetraaquairon(II)
_space_group_crystal_system triclinic
_space_group_IT_number 2
_space_group_name_Hall '-P 1'
_space_group_name_H-M_alt 'P -1'
_audit_conform_dict_location ftp://ftp.iucr.org/pub/cif_core.dic
_audit_conform_dict_name cif_core.dic
_audit_conform_dict_version 2.3
_audit_creation_date '10-Feb-25 T16:05:05-00:00'
_audit_creation_method 'XD routine XDCIF'
_cell_angle_alpha 108.8728(6)
_cell_angle_beta 105.5716(6)
_cell_angle_gamma 92.2943(6)
_cell_formula_units_Z 1
_cell_length_a 5.20542(4)
_cell_length_b 7.32708(5)
_cell_length_c 9.24798(6)
_cell_measurement_reflns_used 115310
_cell_measurement_temperature 100.0(3)
_cell_measurement_theta_max 78.7220
_cell_measurement_theta_min 2.4490
_cell_volume 318.380(4)
_exptl_absorpt_correction_T_max 1.00000
_exptl_absorpt_correction_T_min 0.67905
_exptl_absorpt_correction_type multi-scan
_exptl_absorpt_process_details
;
CrysAlisPro 1.171.42.49 (Rigaku Oxford Diffraction, 2022)
Empirical absorption correction using spherical harmonics,
implemented in SCALE3 ABSPACK scaling algorithm.
;
_exptl_crystal_colour yellow
_exptl_crystal_density_diffrn 1.867
_exptl_crystal_description rectangular
_exptl_crystal_F_000 184.538
_refine_diff_density_max 0.563
_refine_diff_density_min -0.775
_refine_diff_density_rms 0.061
_refine_ls_extinction_method none
_refine_ls_goodness_of_fit_ref 1.157
_refine_ls_matrix_type full
_refine_ls_number_parameters 345
_refine_ls_number_reflns 13286
_refine_ls_number_restraints 3
_refine_ls_R_factor_all 0.02
_refine_ls_R_factor_gt 0.019
_refine_ls_shift/su_max 0
_refine_ls_structure_factor_coef F
_refine_ls_weighting_details
;
        calc w1 = 1/[s^2^(Fo)]
;
_refine_ls_weighting_scheme calc
_refine_ls_wR_factor_ref 0.023
_cod_data_source_file woz5002.cif
_cod_data_source_block MM2
_cod_original_formula_sum 'C8  H14 Fe O12'
_cod_database_code 2312838
_oxdiff_exptl_absorpt_empirical_full_min 0.699
_oxdiff_exptl_absorpt_empirical_full_max 1.965
_oxdiff_exptl_absorpt_empirical_details
;
Empirical correction (ABSPACK) includes:
- Absorption correction using spherical harmonics
- Frame scaling

#----------------------------------------------------------------------------#
#                   DATA COLLECTION                                          #
#----------------------------------------------------------------------------#

_diffrn_ambient_temperature        100.00(11)
_diffrn_source                     'micro-focus sealed X-ray tube'
_diffrn_ambient_temperature        100.0(3)
_diffrn_radiation_wavelength       0.71073
_diffrn_radiation_type             'Mo K\a'
_diffrn_detector                   'Hybrid Pixel Array Detector'
_diffrn_measurement_device_type    'XtaLAB Synergy, Dualflex, HyPix'
_diffrn_measurement_method         '\w scans'
_diffrn_reflns_number              207197
_diffrn_reflns_av_R_equivalents    0.0630
_diffrn_reflns_av_sigmaI/netI 0.0883
_diffrn_reflns_limit_h_min -14
_diffrn_reflns_limit_h_max 14
_diffrn_reflns_limit_k_min -20
_diffrn_reflns_limit_k_max 20
_diffrn_reflns_limit_l_min -25
_diffrn_reflns_limit_l_max 25
_diffrn_reflns_theta_min 2.4379
_diffrn_reflns_theta_max 79.5015
_diffrn_measured_fraction_theta_max 0.9871
_diffrn_reflns_theta_full 80.1099
_diffrn_measured_fraction_theta_full  1.0000

#----------------------------------------------------------------------------#
#                   COMPUTER PROGRAMS USED                                   #
#----------------------------------------------------------------------------#

_computing_structure_refinement         'Volkov et al, (2006)'
_computing_molecular_graphics           'Volkov et al, (2006)'
_computing_publication_material         'Volkov et al, (2006)'

#----------------------------------------------------------------------------#
#                   REFINEMENT INFORMATION                                   #
#----------------------------------------------------------------------------#

_refine_special_details

;

loop_
_space_group_symop_id
_space_group_symop_operation_xyz
1 +X,+Y,+Z
2 -X,-Y,-Z

loop_
_atom_local_axes_atom_label
_atom_local_axes_atom0
_atom_local_axes_ax1
_atom_local_axes_atom1
_atom_local_axes_atom2
_atom_local_axes_ax2
Fe1 O5 X Fe1 O6 Z
O6 Fe1 X O6 DUM0 Y
O5 Fe1 X O5 O6 Z
O1 C1 Z O1 Fe1 Y
O3 H3A Z O3 C4 Y
O2 C1 Z O2 O3 Y
O4 C4 Z O4 O3 Y
C4 O4 X C4 O3 Y
C1 C2 X C1 O2 Y
C2 C1 Y C2 C3 X
C3 C4 X C3 C2 Y
H2 C2 Z H2 C3 Y
H3 C3 Z H3 C2 Y
H3A C2 X H3A C3 Y
H5B O5 Z H5B H5A Y
H5A O5 Z H5A H5B Y
H6A O6 Z H6A H6B Y
H6B O6 Z H6B H6A Y

loop_
_atom_rho_multipole_atom_label
_atom_rho_multipole_coeff_Pv
_atom_rho_multipole_coeff_P00
_atom_rho_multipole_coeff_P11
_atom_rho_multipole_coeff_P1-1
_atom_rho_multipole_coeff_P10
_atom_rho_multipole_coeff_P20
_atom_rho_multipole_coeff_P21
_atom_rho_multipole_coeff_P2-1
_atom_rho_multipole_coeff_P22
_atom_rho_multipole_coeff_P2-2
_atom_rho_multipole_coeff_P30
_atom_rho_multipole_coeff_P31
_atom_rho_multipole_coeff_P3-1
_atom_rho_multipole_coeff_P32
_atom_rho_multipole_coeff_P3-2
_atom_rho_multipole_coeff_P33
_atom_rho_multipole_coeff_P3-3
_atom_rho_multipole_coeff_P40
_atom_rho_multipole_coeff_P41
_atom_rho_multipole_coeff_P4-1
_atom_rho_multipole_coeff_P42
_atom_rho_multipole_coeff_P4-2
_atom_rho_multipole_coeff_P43
_atom_rho_multipole_coeff_P4-3
_atom_rho_multipole_coeff_P44
_atom_rho_multipole_coeff_P4-4
_atom_rho_multipole_kappa
_atom_rho_multipole_kappa_prime0
_atom_rho_multipole_kappa_prime1
_atom_rho_multipole_kappa_prime2
_atom_rho_multipole_kappa_prime3
_atom_rho_multipole_kappa_prime4
Fe1 3.41(3) 0 0 0 0 0.110(6) 0.087(6) 0.148(6) 0.003(6) -0.137(5) 0 0 0 0 0 0 0 -0.029(5) 0.032(4) 0.022(4) 0.067(4) -0.023(4) 0.094(4) 0.124(4) -0.065(4) -0.005(4) 0.928(5) 1 1 1 1 1
O6 6.26(7) 0 0.056(10) -0.075(10) 0 -0.066(9) 0 0 0.044(8) 0.080(9) 0 -0.069(8) 0.056(8) 0 0 0.019(8) -0.003(8) -0.030(11) 0 0 -0.008(11) -0.011(11) 0 0 0.002(10) 0.029(10) 0.973(4) 1 1 1 1 1
O5 6.35(7) 0 0.077(9) 0.023(10) -0.015(10) 0.036(9) -0.033(9) 0.015(9) 0.002(8) -0.028(8) 0.001(10) -0.026(9) 0.005(9) -0.036(9) 0.055(9) 0.058(8) -0.014(8) -0.003(12) -0.012(11) 0.000(11) 0.000(11) 0.024(11) -0.012(11) -0.052(11) -0.010(10) -0.016(10) 0.968(4) 1 1 1 1 1
O1 6.31(5) 0 0.012(8) -0.009(7) -0.076(7) -0.024(7) 0.028(7) -0.024(7) 0.010(8) -0.013(8) 0.029(7) -0.011(7) 0.007(6) 0.010(7) 0.017(7) 0.009(7) 0.003(7) 0.027(9) 0.000(8) 0.009(8) -0.006(8) -0.005(8) 0.014(8) 0.008(8) 0.026(8) -0.003(8) 0.971(3) 1.18 1.18 1.18 1.18 1.18
O3 6.26(6) 0 0.096(10) -0.046(8) 0.005(8) 0.033(9) -0.018(9) 0.040(8) 0.087(9) 0.032(9) 0.020(8) -0.069(8) -0.041(7) 0.032(8) -0.003(8) 0.036(8) 0.061(9) -0.001(10) 0.018(10) 0.024(9) 0.000(10) -0.019(10) -0.028(10) 0.028(10) 0.005(11) 0.013(10) 0.970(4) 1.16 1.16 1.16 1.16 1.16
O2 6.26(6) 0 0.054(9) -0.024(8) -0.051(8) -0.082(8) -0.006(9) -0.016(7) -0.015(9) 0.009(9) -0.013(8) -0.035(8) -0.004(7) 0.079(8) -0.004(8) 0.028(8) -0.001(8) 0.011(10) -0.009(10) 0.011(8) 0.002(10) 0.004(9) 0.012(10) -0.012(10) 0.003(10) 0.035(10) 0.972(4) 1.18 1.18 1.18 1.18 1.18
O4 6.25(6) 0 -0.003(9) -0.016(8) -0.069(8) -0.022(8) 0.031(8) -0.026(8) -0.005(9) 0.025(9) 0.005(8) -0.002(7) -0.004(7) 0.037(8) -0.041(8) 0.010(8) 0.054(8) -0.014(10) -0.025(9) 0.003(9) -0.010(9) -0.013(9) 0.020(9) -0.012(9) -0.002(10) 0.007(10) 0.974(3) 1.18 1.18 1.18 1.18 1.18
C4 4.13(9) 0 0.06(2) -0.03(2) 0 -0.255(19) 0 0 0.137(18) 0.017(17) 0 0.03(2) -0.02(2) 0 0 0.51(2) 0.01(2) 0.11(3) 0 0 -0.03(3) 0.02(3) 0 0 0.00(3) 0.01(3) 0.974(8) 0.88 0.88 0.88 0.88 0.88
C1 4.20(9) 0 -0.02(2) -0.01(2) 0 -0.265(18) 0 0 -0.072(17) 0.090(18) 0 0.05(2) 0.00(2) 0 0 0.49(2) 0.07(2) 0.09(3) 0 0 0.01(3) 0.00(3) 0 0 -0.02(3) -0.05(3) 0.976(8) 0.88 0.88 0.88 0.88 0.88
C2 3.91(8) 0 0.07(2) 0.01(2) 0 -0.102(18) 0 0 0.054(17) -0.103(18) 0 0.04(2) -0.01(2) 0 0 -0.04(2) -0.27(2) 0.06(3) 0 0 0.02(3) -0.01(3) 0 0 0.01(2) 0.02(3) 0.990(6) 0.93 0.93 0.93 0.93 0.93
C3 4.04(8) 0 -0.06(2) 0.02(2) 0 -0.132(19) 0 0 -0.019(18) -0.117(18) 0 0.00(2) 0.06(2) 0 0 0.28(2) 0.104(19) -0.01(3) 0 0 -0.01(3) -0.02(3) 0 0 -0.04(3) -0.08(3) 0.990(6) 0.93 0.93 0.93 0.93 0.93
H2 0.95(4) 0 0 0 0.19(2) 0.09(3) 0 0 0 0 0 0 0 0 0 0 0 0 0 0 0 0 0 0 0 0 1.13 1.2 1.2 1.2 1.2 1.2
H3 0.76(3) 0 0 0 0.32(2) 0.16(3) 0 0 0 0 0 0 0 0 0 0 0 0 0 0 0 0 0 0 0 0 1.13 1.2 1.2 1.2 1.2 1.2
H3A 0.67(3) 0 -0.020(18) -0.030(19) 0 -0.09(3) 0 0 -0.21(3) -0.14(3) 0 0 0 0 0 0 0 0 0 0 0 0 0 0 0 0 1.13 1.2 1.2 1.2 1.2 1.2
H5B 0.84(3) 0 0 0 0.18(2) 0.13(3) 0 0 0 0 0 0 0 0 0 0 0 0 0 0 0 0 0 0 0 0 1.13 1.2 1.2 1.2 1.2 1.2
H5A 0.72(3) 0 0 0 0.20(2) 0.11(3) 0 0 0 0 0 0 0 0 0 0 0 0 0 0 0 0 0 0 0 0 1.13 1.2 1.2 1.2 1.2 1.2
H6A 0.87(3) 0 0 0 0.20(2) 0.14(3) 0 0 0 0 0 0 0 0 0 0 0 0 0 0 0 0 0 0 0 0 1.13 1.2 1.2 1.2 1.2 1.2
H6B 0.80(3) 0 0 0 0.19(2) 0.11(3) 0 0 0 0 0 0 0 0 0 0 0 0 0 0 0 0 0 0 0 0 1.13 1.2 1.2 1.2 1.2 1.2

loop_
_atom_site_label
_atom_site_type_symbol
_atom_site_fract_x
_atom_site_fract_y
_atom_site_fract_z
_atom_site_U_iso_or_equiv
_atom_site_adp_type
_atom_site_occupancy
_atom_site_symmetry_multiplicity
Fe1 Fe 0.5 0.5 0 0.008 Uani 0.5 1
O6 O 0.17576(3) 0.63779(2) -0.098721(19) 0.011 Uani 1 2
O5 O 0.74714(4) 0.76482(3) 0.07553(2) 0.012 Uani 1 2
O1 O 0.35165(4) 0.56038(3) 0.205413(19) 0.011 Uani 1 2
O3 O 0.83852(5) 0.96301(4) 0.66588(2) 0.015 Uani 1 2
O2 O 0.69803(4) 0.77366(4) 0.38292(2) 0.015 Uani 1 2
O4 O 0.70329(5) 0.97938(3) 0.87642(2) 0.014 Uani 1 2
C4 C 0.66807(4) 0.91297(2) 0.730663(19) 0.01 Uani 1 2
C1 C 0.47133(3) 0.67212(2) 0.345591(18) 0.009 Uani 1 2
C2 C 0.33280(4) 0.67857(3) 0.46917(2) 0.011 Uani 1 2
C3 C 0.41672(4) 0.77541(3) 0.62825(2) 0.011 Uani 1 2
H2 H 0.140937 0.589458 0.419924 0.027 Uani 1 2
H3 H 0.274851 0.754466 0.707863 0.026 Uani 1 2
H3A H 0.778717 0.881063 0.54354 0.024 Uani 1 2
H5B H 0.718241 0.84991 0.016572 0.025 Uani 1 2
H5A H 0.851385 0.839978 0.183627 0.026 Uani 1 2
H6A H 0.174683 0.762115 -0.026138 0.024 Uani 1 2
H6B H -0.004823 0.570119 -0.129648 0.025 Uani 1 2

loop_
_atom_site_aniso_label
_atom_site_aniso_U_11
_atom_site_aniso_U_22
_atom_site_aniso_U_33
_atom_site_aniso_U_23
_atom_site_aniso_U_13
_atom_site_aniso_U_12
Fe1 0.007814(14) 0.008870(14) 0.007714(13) 0.002295(9) 0.002895(8) 0.000155(8)
O6 0.00952(4) 0.01165(4) 0.01125(4) 0.00304(3) 0.00331(3) 0.00122(3)
O5 0.01282(5) 0.01122(4) 0.00993(4) 0.00279(3) 0.00191(3) -0.00244(4)
O1 0.01039(4) 0.01322(5) 0.00772(4) 0.00097(4) 0.00319(3) -0.00081(4)
O3 0.01338(6) 0.01918(7) 0.00888(4) 0.00094(5) 0.00287(4) -0.00544(5)
O2 0.01177(5) 0.02067(8) 0.00915(5) 0.00074(5) 0.00415(4) -0.00511(5)
O4 0.01975(7) 0.01251(6) 0.00770(4) 0.00171(4) 0.00360(4) -0.00156(5)
C4 0.01186(5) 0.01017(4) 0.00776(4) 0.00204(3) 0.00281(3) 0.00029(3)
C1 0.00876(4) 0.01108(4) 0.00773(4) 0.00179(3) 0.00300(3) -0.00002(3)
C2 0.00987(4) 0.01368(5) 0.00868(4) 0.00143(4) 0.00384(3) -0.00132(4)
C3 0.01134(5) 0.01309(5) 0.00864(4) 0.00167(4) 0.00435(3) -0.00074(4)
H2 0.019037 0.034275 0.02234 0.003151 0.00597 -0.007905
H3 0.0256 0.033496 0.020893 0.006145 0.013135 -0.000855
H3A 0.024575 0.02701 0.014135 0.001827 0.004908 -0.004758
H5B 0.031847 0.021798 0.02094 0.009235 0.006748 -0.001813
H5A 0.026038 0.028955 0.01489 0.00221 0.001266 -0.00659
H6A 0.028656 0.020111 0.020867 0.000447 0.009091 0.006773
H6B 0.015034 0.030896 0.024775 0.005645 0.005429 -0.00058

loop_
_geom_angle_atom_site_label_1
_geom_angle_atom_site_label_2
_geom_angle_atom_site_label_3
_geom_angle
_geom_angle_site_symmetry_1
_geom_angle_site_symmetry_2
_geom_angle_site_symmetry_3
_geom_angle_publ_flag
H5B Fe1 H5B 180 1_555 1_555 2_665 yes
H5B Fe1 H5A 32.684416654515 1_555 1_555 1_555 yes
H5B Fe1 H5A 147.31558544659 1_555 1_555 2_665 yes
H5B Fe1 H6A 62.44087049919 1_555 1_555 1_555 yes
H5B Fe1 H6A 117.55913160192 1_555 1_555 2_665 yes
H5B Fe1 H6B 91.2671881905 1_555 1_555 1_555 yes
H5B Fe1 H6B 88.732813910605 1_555 1_555 2_665 yes
H5B Fe1 H5A 147.31558544659 2_665 1_555 1_555 yes
H5B Fe1 H5A 32.684416654515 2_665 1_555 2_665 yes
H5B Fe1 H6A 117.55913160192 2_665 1_555 1_555 yes
H5B Fe1 H6A 62.44087049919 2_665 1_555 2_665 yes
H5B Fe1 H6B 88.732813910605 2_665 1_555 1_555 yes
H5B Fe1 H6B 91.2671881905 2_665 1_555 2_665 yes
H5A Fe1 H5A 180 1_555 1_555 2_665 yes
H5A Fe1 H6A 79.465509557385 1_555 1_555 1_555 yes
H5A Fe1 H6A 100.53449254372 1_555 1_555 2_665 yes
H5A Fe1 H6B 112.3464209576 1_555 1_555 1_555 yes
H5A Fe1 H6B 67.653581143508 1_555 1_555 2_665 yes
H5A Fe1 H6A 100.53449254372 2_665 1_555 1_555 yes
H5A Fe1 H6A 79.465509557385 2_665 1_555 2_665 yes
H5A Fe1 H6B 67.653581143508 2_665 1_555 1_555 yes
H5A Fe1 H6B 112.3464209576 2_665 1_555 2_665 yes
H6A Fe1 H6A 180 1_555 1_555 2_665 yes
H6A Fe1 H6B 32.897017746193 1_555 1_555 1_555 yes
H6A Fe1 H6B 147.10298435491 1_555 1_555 2_665 yes
H6A Fe1 H6B 147.10298435491 2_665 1_555 1_555 yes
H6A Fe1 H6B 32.897017746193 2_665 1_555 2_665 yes
H6B Fe1 H6B 180 1_555 1_555 2_665 yes
O5 O6 O1 65.645(6) 1_555 1_555 1_555 yes
O5 O6 O1 161.546(8) 1_555 1_555 2_565 yes
O5 O6 O4 65.255(8) 1_555 1_555 2_676 yes
O5 O6 H2 136.872(7) 1_555 1_555 2_565 yes
O5 O6 H3 84.842(5) 1_555 1_555 1_554 yes
O5 O6 H5B 18.625(3) 1_555 1_555 1_555 yes
O1 O6 O1 97.026(6) 1_555 1_555 2_565 yes
O1 O6 O4 79.462(7) 1_555 1_555 2_676 yes
O1 O6 H2 134.376(6) 1_555 1_555 2_565 yes
O1 O6 H3 150.459(7) 1_555 1_555 1_554 yes
O1 O6 H5B 82.689(5) 1_555 1_555 1_555 yes
O1 O6 O4 119.846(9) 2_565 1_555 2_676 yes
O1 O6 H2 51.437(4) 2_565 1_555 2_565 yes
O1 O6 H3 112.118(7) 2_565 1_555 1_554 yes
O1 O6 H5B 178.758(8) 2_565 1_555 1_555 yes
O4 O6 H2 141.961(8) 2_676 1_555 2_565 yes
O4 O6 H3 89.674(6) 2_676 1_555 1_554 yes
O4 O6 H5B 58.918(6) 2_676 1_555 1_555 yes
H2 O6 H3 67.555(4) 2_565 1_555 1_554 yes
H2 O6 H5B 129.508(6) 2_565 1_555 1_555 yes
H3 O6 H5B 68.275(4) 1_554 1_555 1_555 yes
O6 O5 O1 66.195(6) 1_555 1_555 2_665 yes
O6 O5 O3 149.712(11) 1_555 1_555 2_776 yes
O6 O5 O2 95.642(7) 1_555 1_555 1_555 yes
O6 O5 O4 82.453(8) 1_555 1_555 1_554 yes
O6 O5 H6A 18.685(3) 1_555 1_555 1_555 yes
O6 O5 H6A 131.296(7) 1_555 1_555 1_655 yes
O6 O5 H6B 103.807(6) 1_555 1_555 1_655 yes
O6 O5 H6B 109.591(6) 1_555 1_555 2_665 yes
O1 O5 O3 143.930(10) 2_665 1_555 2_776 yes
O1 O5 O2 127.633(9) 2_665 1_555 1_555 yes
O1 O5 O4 85.139(7) 2_665 1_555 1_554 yes
O1 O5 H6A 84.383(6) 2_665 1_555 1_555 yes
O1 O5 H6A 72.385(6) 2_665 1_555 1_655 yes
O1 O5 H6B 39.469(4) 2_665 1_555 1_655 yes
O1 O5 H6B 66.877(6) 2_665 1_555 2_665 yes
O3 O5 O2 68.584(7) 2_776 1_555 1_555 yes
O3 O5 O4 95.063(8) 2_776 1_555 1_554 yes
O3 O5 H6A 131.180(10) 2_776 1_555 1_555 yes
O3 O5 H6A 74.010(6) 2_776 1_555 1_655 yes
O3 O5 H6B 105.187(8) 2_776 1_555 1_655 yes
O3 O5 H6B 91.862(8) 2_776 1_555 2_665 yes
O2 O5 O4 143.376(11) 1_555 1_555 1_554 yes
O2 O5 H6A 87.644(7) 1_555 1_555 1_555 yes
O2 O5 H6A 130.541(8) 1_555 1_555 1_655 yes
O2 O5 H6B 136.747(10) 1_555 1_555 1_655 yes
O2 O5 H6B 75.518(8) 1_555 1_555 2_665 yes
O4 O5 H6A 79.044(8) 1_554 1_555 1_555 yes
O4 O5 H6A 69.358(7) 1_554 1_555 1_655 yes
O4 O5 H6B 78.141(7) 1_554 1_555 1_655 yes
O4 O5 H6B 139.621(9) 1_554 1_555 2_665 yes
H6A O5 H6A 141.815(6) 1_555 1_555 1_655 yes
H6A O5 H6B 120.350(6) 1_555 1_555 1_655 yes
H6A O5 H6B 123.677(5) 1_555 1_555 2_665 yes
H6A O5 H6B 33.438(2) 1_655 1_555 1_655 yes
H6A O5 H6B 74.556(5) 1_655 1_555 2_665 yes
H6B O5 H6B 61.677(4) 1_655 1_555 2_665 yes
O6 O1 O6 82.974(6) 1_555 1_555 2_565 yes
O6 O1 O5 64.056(6) 1_555 1_555 2_665 yes
O6 O1 C2 140.944(11) 1_555 1_555 1_555 yes
O6 O1 H2 132.442(9) 1_555 1_555 1_555 yes
O6 O1 H5B 82.437(5) 1_555 1_555 2_665 yes
O6 O1 H6A 18.334(3) 1_555 1_555 1_555 yes
O6 O1 O5 66.790(6) 2_565 1_555 2_665 yes
O6 O1 C2 90.973(8) 2_565 1_555 1_555 yes
O6 O1 H2 65.555(5) 2_565 1_555 1_555 yes
O6 O1 H5B 65.329(5) 2_565 1_555 2_665 yes
O6 O1 H6A 88.287(6) 2_565 1_555 1_555 yes
O5 O1 C2 146.342(10) 2_665 1_555 1_555 yes
O5 O1 H2 125.075(7) 2_665 1_555 1_555 yes
O5 O1 H5B 18.447(4) 2_665 1_555 2_665 yes
O5 O1 H6A 82.289(6) 2_665 1_555 1_555 yes
C2 O1 H2 25.500(4) 1_555 1_555 1_555 yes
C2 O1 H5B 129.512(9) 1_555 1_555 2_665 yes
C2 O1 H6A 123.706(10) 1_555 1_555 1_555 yes
H2 O1 H5B 112.193(6) 1_555 1_555 2_665 yes
H2 O1 H6A 121.332(8) 1_555 1_555 1_555 yes
H5B O1 H6A 100.592(5) 2_665 1_555 1_555 yes
O5 O3 O2 145.324(10) 2_776 1_555 1_555 yes
O5 O3 C3 137.709(10) 2_776 1_555 1_555 yes
O5 O3 H3 75.655(7) 2_776 1_555 1_655 yes
O2 O3 C3 76.873(8) 1_555 1_555 1_555 yes
O2 O3 H3 89.348(12) 1_555 1_555 1_655 yes
C3 O3 H3 112.450(12) 1_555 1_555 1_655 yes
O5 O2 O3 143.530(11) 1_555 1_555 1_555 yes
O5 O2 C2 133.759(10) 1_555 1_555 1_555 yes
O5 O2 H2 88.360(8) 1_555 1_555 1_655 yes
O5 O2 H5A 17.559(3) 1_555 1_555 1_555 yes
O3 O2 C2 77.440(8) 1_555 1_555 1_555 yes
O3 O2 H2 90.676(11) 1_555 1_555 1_655 yes
O3 O2 H5A 126.494(10) 1_555 1_555 1_555 yes
C2 O2 H2 118.296(12) 1_555 1_555 1_655 yes
C2 O2 H5A 149.570(11) 1_555 1_555 1_555 yes
H2 O2 H5A 83.206(7) 1_655 1_555 1_555 yes
O6 O4 O5 101.369(8) 2_676 1_555 1_556 yes
O6 O4 C3 144.309(13) 2_676 1_555 1_555 yes
O6 O4 H3 134.316(12) 2_676 1_555 1_555 yes
O6 O4 H5B 62.279(6) 2_676 1_555 2_676 yes
O6 O4 H5B 65.303(5) 2_676 1_555 2_776 yes
O6 O4 H5A 74.495(6) 2_676 1_555 2_776 yes
O5 O4 C3 105.234(9) 1_556 1_555 1_555 yes
O5 O4 H3 86.078(7) 1_556 1_555 1_555 yes
O5 O4 H5B 90.089(8) 1_556 1_555 2_676 yes
O5 O4 H5B 97.473(8) 1_556 1_555 2_776 yes
O5 O4 H5A 125.488(11) 1_556 1_555 2_776 yes
C3 O4 H3 28.645(5) 1_555 1_555 1_555 yes
C3 O4 H5B 94.104(10) 1_555 1_555 2_676 yes
C3 O4 H5B 132.436(10) 1_555 1_555 2_776 yes
C3 O4 H5A 107.388(8) 1_555 1_555 2_776 yes
H3 O4 H5B 72.819(7) 1_555 1_555 2_676 yes
H3 O4 H5B 159.130(10) 1_555 1_555 2_776 yes
H3 O4 H5A 135.864(7) 1_555 1_555 2_776 yes
H5B O4 H5B 127.509(7) 2_676 1_555 2_776 yes
H5B O4 H5A 128.959(8) 2_676 1_555 2_776 yes
H5B O4 H5A 30.355(3) 2_776 1_555 2_776 yes
C2 C4 H5B 119.783(7) 1_555 1_555 1_556 yes
C2 C4 H5A 136.666(7) 1_555 1_555 2_776 yes
C2 C4 H6A 155.038(9) 1_555 1_555 2_676 yes
H5B C4 H5A 99.807(5) 1_556 1_555 2_776 yes
H5B C4 H6A 60.449(3) 1_556 1_555 2_676 yes
H5A C4 H6A 60.036(3) 2_776 1_555 2_676 yes
C3 C1 H6B 108.490(7) 1_555 1_555 2_565 yes
O1 C2 O2 55.619(7) 1_555 1_555 1_555 yes
O1 C2 C4 132.139(9) 1_555 1_555 1_555 yes
O1 C2 H3A 87.998(7) 1_555 1_555 1_555 yes
O2 C2 C4 76.564(8) 1_555 1_555 1_555 yes
O2 C2 H3A 32.379(5) 1_555 1_555 1_555 yes
C4 C2 H3A 44.225(5) 1_555 1_555 1_555 yes
O3 C3 O4 55.273(8) 1_555 1_555 1_555 yes
O3 C3 C1 76.205(8) 1_555 1_555 1_555 yes
O3 C3 H3A 24.970(5) 1_555 1_555 1_555 yes
O4 C3 C1 131.312(10) 1_555 1_555 1_555 yes
O4 C3 H3A 80.152(8) 1_555 1_555 1_555 yes
C1 C3 H3A 51.242(5) 1_555 1_555 1_555 yes
O6 H2 O1 63.008(5) 2_565 1_555 1_555 yes
O6 H2 O2 77.967(5) 2_565 1_555 1_455 yes
O6 H2 H2 96.634(3) 2_565 1_555 2_566 yes
O6 H2 H3 161.453(3) 2_565 1_555 1_555 yes
O6 H2 H3 48.139(3) 2_565 1_555 2_566 yes
O6 H2 H6B 18.808(3) 2_565 1_555 2_565 yes
O1 H2 O2 111.892(6) 1_555 1_555 1_455 yes
O1 H2 H2 150.102(5) 1_555 1_555 2_566 yes
O1 H2 H3 135.517(4) 1_555 1_555 1_555 yes
O1 H2 H3 105.156(4) 1_555 1_555 2_566 yes
O1 H2 H6B 44.204(4) 1_555 1_555 2_565 yes
O2 H2 H2 82.267(5) 1_455 1_555 2_566 yes
O2 H2 H3 91.124(4) 1_455 1_555 1_555 yes
O2 H2 H3 81.497(5) 1_455 1_555 2_566 yes
O2 H2 H6B 88.094(4) 1_455 1_555 2_565 yes
H2 H2 H3 66.755420922016 2_566 1_555 1_555 yes
H2 H2 H3 49.143662980172 2_566 1_555 2_566 yes
H2 H2 H6B 113.97610090217 2_566 1_555 2_565 yes
H3 H2 H3 115.89908390219 1_555 1_555 2_566 yes
H3 H2 H6B 178.83265600499 1_555 1_555 2_565 yes
H3 H2 H6B 64.839005888603 2_566 1_555 2_565 yes
O6 H3 O3 97.171(6) 1_556 1_555 1_455 yes
O6 H3 O4 100.028(5) 1_556 1_555 1_555 yes
O6 H3 H2 127.232(3) 1_556 1_555 1_555 yes
O6 H3 H2 64.306(3) 1_556 1_555 2_566 yes
O6 H3 H3A 107.940(4) 1_556 1_555 1_455 yes
O6 H3 H5A 101.052(4) 1_556 1_555 2_676 yes
O6 H3 H6A 20.884(4) 1_556 1_555 1_556 yes
O6 H3 H6B 17.479(3) 1_556 1_555 1_556 yes
O3 H3 O4 111.026(8) 1_455 1_555 1_555 yes
O3 H3 H2 88.561(4) 1_455 1_555 1_555 yes
O3 H3 H2 84.793(4) 1_455 1_555 2_566 yes
O3 H3 H3A 20.598(4) 1_455 1_555 1_455 yes
O3 H3 H5A 40.038(4) 1_455 1_555 2_676 yes
O3 H3 H6A 85.418(4) 1_455 1_555 1_556 yes
O3 H3 H6B 86.652(4) 1_455 1_555 1_556 yes
O4 H3 H2 126.569(5) 1_555 1_555 1_555 yes
O4 H3 H2 159.716(5) 1_555 1_555 2_566 yes
O4 H3 H3A 124.077(6) 1_555 1_555 1_455 yes
O4 H3 H5A 71.127(6) 1_555 1_555 2_676 yes
O4 H3 H6A 88.272(4) 1_555 1_555 1_556 yes
O4 H3 H6B 116.970(4) 1_555 1_555 1_556 yes
H2 H3 H2 64.100918198916 1_555 1_555 2_566 yes
H2 H3 H3A 68.02042746144 1_555 1_555 1_455 yes
H2 H3 H5A 115.2974774661 1_555 1_555 2_676 yes
H2 H3 H6A 144.18060673548 1_555 1_555 1_556 yes
H2 H3 H6B 113.2346056571 1_555 1_555 1_556 yes
H2 H3 H3A 74.912941310434 2_566 1_555 1_455 yes
H2 H3 H5A 122.64736620611 2_566 1_555 2_676 yes
H2 H3 H6A 80.18597872923 2_566 1_555 1_556 yes
H2 H3 H6B 49.140177974806 2_566 1_555 1_556 yes
H3A H3 H5A 56.760263637736 1_455 1_555 2_676 yes
H3A H3 H6A 101.29435611715 1_455 1_555 1_556 yes
H3A H3 H6B 93.49480687677 1_455 1_555 1_556 yes
H5A H3 H6A 80.941132627374 2_676 1_555 1_556 yes
H5A H3 H6B 101.68704875082 2_676 1_555 1_556 yes
H6A H3 H6B 31.23084547531 1_556 1_555 1_556 yes
C2 H3A C3 31.712(6) 1_555 1_555 1_555 yes
C2 H3A H3 119.364(5) 1_555 1_555 1_655 yes
C2 H3A H5A 138.972(4) 1_555 1_555 2_776 yes
C3 H3A H3 107.066(5) 1_555 1_555 1_655 yes
C3 H3A H5A 107.342(4) 1_555 1_555 2_776 yes
H3 H3A H5A 61.661955891927 1_655 1_555 2_776 yes
Fe1 H5B O6 44.742(3) 1_555 1_555 1_555 yes
Fe1 H5B O1 44.336(3) 1_555 1_555 2_665 yes
Fe1 H5B O4 89.547(4) 1_555 1_555 2_676 yes
Fe1 H5B O4 129.253(5) 1_555 1_555 2_776 yes
Fe1 H5B C4 117.600(3) 1_555 1_555 1_554 yes
Fe1 H5B H6A 57.616480490368 1_555 1_555 1_555 yes
Fe1 H5B H6A 99.534705596144 1_555 1_555 1_655 yes
Fe1 H5B H6A 166.87243119611 1_555 1_555 2_675 yes
Fe1 H5B H6B 71.987604191938 1_555 1_555 1_655 yes
Fe1 H5B O6 44.742(3) 2_665 1_555 1_555 yes
Fe1 H5B O1 44.336(3) 2_665 1_555 2_665 yes
Fe1 H5B O4 89.547(4) 2_665 1_555 2_676 yes
Fe1 H5B O4 129.253(5) 2_665 1_555 2_776 yes
Fe1 H5B C4 117.600(3) 2_665 1_555 1_554 yes
Fe1 H5B H6A 57.616480490368 2_665 1_555 1_555 yes
Fe1 H5B H6A 99.534705596144 2_665 1_555 1_655 yes
Fe1 H5B H6A 166.87243119611 2_665 1_555 2_675 yes
Fe1 H5B H6B 71.987604191938 2_665 1_555 1_655 yes
O6 H5B O1 64.100(5) 1_555 1_555 2_665 yes
O6 H5B O4 58.803(5) 1_555 1_555 2_676 yes
O6 H5B O4 173.122(6) 1_555 1_555 2_776 yes
O6 H5B C4 92.655(5) 1_555 1_555 1_554 yes
O6 H5B H6A 18.864(3) 1_555 1_555 1_555 yes
O6 H5B H6A 134.254(3) 1_555 1_555 1_655 yes
O6 H5B H6A 122.736(3) 1_555 1_555 2_675 yes
O6 H5B H6B 101.376(3) 1_555 1_555 1_655 yes
O1 H5B O4 122.829(5) 2_665 1_555 2_676 yes
O1 H5B O4 109.397(6) 2_665 1_555 2_776 yes
O1 H5B C4 79.966(5) 2_665 1_555 1_554 yes
O1 H5B H6A 82.942(3) 2_665 1_555 1_555 yes
O1 H5B H6A 70.162(3) 2_665 1_555 1_655 yes
O1 H5B H6A 140.354(3) 2_665 1_555 2_675 yes
O1 H5B H6B 37.286(3) 2_665 1_555 1_655 yes
O4 H5B O4 127.509(7) 2_676 1_555 2_776 yes
O4 H5B C4 104.650(6) 2_676 1_555 1_554 yes
O4 H5B H6A 39.939(4) 2_676 1_555 1_555 yes
O4 H5B H6A 166.538(4) 2_676 1_555 1_655 yes
O4 H5B H6A 78.481(4) 2_676 1_555 2_675 yes
O4 H5B H6B 159.853(4) 2_676 1_555 1_655 yes
O4 H5B C4 88.196(5) 2_776 1_555 1_554 yes
O4 H5B H6A 167.235(4) 2_776 1_555 1_555 yes
O4 H5B H6A 39.264(5) 2_776 1_555 1_655 yes
O4 H5B H6A 63.506(5) 2_776 1_555 2_675 yes
O4 H5B H6B 72.116(5) 2_776 1_555 1_655 yes
C4 H5B H6A 97.444(4) 1_554 1_555 1_555 yes
C4 H5B H6A 80.014(4) 1_554 1_555 1_655 yes
C4 H5B H6A 61.431(3) 1_554 1_555 2_675 yes
C4 H5B H6B 78.075(4) 1_554 1_555 1_655 yes
H6A H5B H6A 153.04616181437 1_555 1_555 1_655 yes
H6A H5B H6A 109.25942680092 1_555 1_555 2_675 yes
H6A H5B H6B 120.19486538948 1_555 1_555 1_655 yes
H6A H5B H6A 93.207366457453 1_655 1_555 2_675 yes
H6A H5B H6B 32.878968319717 1_655 1_555 1_655 yes
H6A H5B H6B 118.93506994132 2_675 1_555 1_655 yes
Fe1 H5A O2 79.589(5) 1_555 1_555 1_555 yes
Fe1 H5A O4 130.547(4) 1_555 1_555 2_776 yes
Fe1 H5A C4 152.892(4) 1_555 1_555 2_776 yes
Fe1 H5A H3 128.41972162055 1_555 1_555 2_676 yes
Fe1 H5A H3A 158.5347271776 1_555 1_555 2_776 yes
Fe1 H5A H6A 92.180153007893 1_555 1_555 1_655 yes
Fe1 H5A O2 79.589(5) 2_665 1_555 1_555 yes
Fe1 H5A O4 130.547(4) 2_665 1_555 2_776 yes
Fe1 H5A C4 152.892(4) 2_665 1_555 2_776 yes
Fe1 H5A H3 128.41972162055 2_665 1_555 2_676 yes
Fe1 H5A H3A 158.5347271776 2_665 1_555 2_776 yes
Fe1 H5A H6A 92.180153007893 2_665 1_555 1_655 yes
O2 H5A O4 144.487(6) 1_555 1_555 2_776 yes
O2 H5A C4 120.229(6) 1_555 1_555 2_776 yes
O2 H5A H3 90.500(8) 1_555 1_555 2_676 yes
O2 H5A H3A 81.506(5) 1_555 1_555 2_776 yes
O2 H5A H6A 150.459(8) 1_555 1_555 1_655 yes
O4 H5A C4 25.004(5) 2_776 1_555 2_776 yes
O4 H5A H3 83.366(5) 2_776 1_555 2_676 yes
O4 H5A H3A 64.795(4) 2_776 1_555 2_776 yes
O4 H5A H6A 38.934(4) 2_776 1_555 1_655 yes
C4 H5A H3 73.237(4) 2_776 1_555 2_676 yes
C4 H5A H3A 39.821(3) 2_776 1_555 2_776 yes
C4 H5A H6A 61.317(4) 2_776 1_555 1_655 yes
H3 H5A H3A 61.577782571442 2_676 1_555 2_776 yes
H3 H5A H6A 116.09205754538 2_676 1_555 1_655 yes
H3A H5A H6A 99.359093861028 2_776 1_555 1_655 yes
Fe1 H6A O5 119.767(4) 1_555 1_555 1_455 yes
Fe1 H6A O5 44.239(3) 1_555 1_555 1_555 yes
Fe1 H6A O1 45.060(4) 1_555 1_555 1_555 yes
Fe1 H6A C4 108.547(4) 1_555 1_555 2_676 yes
Fe1 H6A H3 89.996256148019 1_555 1_555 1_554 yes
Fe1 H6A H5B 139.99481806954 1_555 1_555 1_455 yes
Fe1 H6A H5B 59.942651111547 1_555 1_555 1_555 yes
Fe1 H6A H5B 130.68215951975 1_555 1_555 2_675 yes
Fe1 H6A H5A 115.82696094462 1_555 1_555 1_455 yes
Fe1 H6A O5 119.767(4) 2_665 1_555 1_455 yes
Fe1 H6A O5 44.239(3) 2_665 1_555 1_555 yes
Fe1 H6A O1 45.060(4) 2_665 1_555 1_555 yes
Fe1 H6A C4 108.547(4) 2_665 1_555 2_676 yes
Fe1 H6A H3 89.996256148019 2_665 1_555 1_554 yes
Fe1 H6A H5B 139.99481806954 2_665 1_555 1_455 yes
Fe1 H6A H5B 59.942651111547 2_665 1_555 1_555 yes
Fe1 H6A H5B 130.68215951975 2_665 1_555 2_675 yes
Fe1 H6A H5A 115.82696094462 2_665 1_555 1_455 yes
O5 H6A O5 141.815(6) 1_455 1_555 1_555 yes
O5 H6A O1 80.504(5) 1_455 1_555 1_555 yes
O5 H6A C4 77.092(5) 1_455 1_555 2_676 yes
O5 H6A H3 136.669(4) 1_455 1_555 1_554 yes
O5 H6A H5B 20.813(4) 1_455 1_555 1_455 yes
O5 H6A H5B 153.517(3) 1_455 1_555 1_555 yes
O5 H6A H5B 103.901(4) 1_455 1_555 2_675 yes
O5 H6A H5A 19.832(3) 1_455 1_555 1_455 yes
O5 H6A O1 66.390(5) 1_555 1_555 1_555 yes
O5 H6A C4 78.543(5) 1_555 1_555 2_676 yes
O5 H6A H3 81.516(3) 1_555 1_555 1_554 yes
O5 H6A H5B 154.306(4) 1_555 1_555 1_455 yes
O5 H6A H5B 19.169(3) 1_555 1_555 1_555 yes
O5 H6A H5B 87.301(3) 1_555 1_555 2_675 yes
O5 H6A H5A 124.072(3) 1_555 1_555 1_455 yes
O1 H6A C4 79.404(5) 1_555 1_555 2_676 yes
O1 H6A H3 135.056(4) 1_555 1_555 1_554 yes
O1 H6A H5B 100.931(4) 1_555 1_555 1_455 yes
O1 H6A H5B 85.340(3) 1_555 1_555 1_555 yes
O1 H6A H5B 134.085(3) 1_555 1_555 2_675 yes
O1 H6A H5A 71.467(4) 1_555 1_555 1_455 yes
C4 H6A H3 125.380(3) 2_676 1_555 1_554 yes
C4 H6A H5B 77.110(4) 2_676 1_555 1_455 yes
C4 H6A H5B 78.378(4) 2_676 1_555 1_555 yes
C4 H6A H5B 58.119(3) 2_676 1_555 2_675 yes
C4 H6A H5A 58.647(3) 2_676 1_555 1_455 yes
H3 H6A H5B 119.70760409118 1_554 1_555 1_455 yes
H3 H6A H5B 67.466168334857 1_554 1_555 1_555 yes
H3 H6A H5B 70.687953214675 1_554 1_555 2_675 yes
H3 H6A H5A 152.05563901878 1_554 1_555 1_455 yes
H5B H6A H5B 153.04616181437 1_455 1_555 1_555 yes
H5B H6A H5B 86.792635643652 1_455 1_555 2_675 yes
H5B H6A H5A 32.62680097508 1_455 1_555 1_455 yes
H5B H6A H5B 70.740575300182 1_555 1_555 2_675 yes
H5B H6A H5A 133.69379931128 1_555 1_555 1_455 yes
H5B H6A H5A 97.244446526211 2_675 1_555 1_455 yes
Fe1 H6B O5 116.224(4) 1_555 1_555 1_455 yes
Fe1 H6B O5 42.780(3) 1_555 1_555 2_665 yes
Fe1 H6B C1 132.931(4) 1_555 1_555 2_565 yes
Fe1 H6B H2 109.70711317955 1_555 1_555 2_565 yes
Fe1 H6B H3 82.521973226027 1_555 1_555 1_554 yes
Fe1 H6B H5B 127.05763400036 1_555 1_555 1_455 yes
Fe1 H6B H6B 69.6729728255 1_555 1_555 2_565 yes
Fe1 H6B O5 116.224(4) 2_665 1_555 1_455 yes
Fe1 H6B O5 42.780(3) 2_665 1_555 2_665 yes
Fe1 H6B C1 132.931(4) 2_665 1_555 2_565 yes
Fe1 H6B H2 109.70711317955 2_665 1_555 2_565 yes
Fe1 H6B H3 82.521973226027 2_665 1_555 1_554 yes
Fe1 H6B H5B 127.05763400036 2_665 1_555 1_455 yes
Fe1 H6B H6B 69.6729728255 2_665 1_555 2_565 yes
O5 H6B O5 118.323(4) 1_455 1_555 2_665 yes
O5 H6B C1 94.526(5) 1_455 1_555 2_565 yes
O5 H6B H2 133.872(4) 1_455 1_555 2_565 yes
O5 H6B H3 123.017(3) 1_455 1_555 1_554 yes
O5 H6B H5B 19.997(4) 1_455 1_555 1_455 yes
O5 H6B H6B 64.501(4) 1_455 1_555 2_565 yes
O5 H6B C1 92.056(5) 2_665 1_555 2_565 yes
O5 H6B H2 92.467(3) 2_665 1_555 2_565 yes
O5 H6B H3 111.069(3) 2_665 1_555 1_554 yes
O5 H6B H5B 138.258(3) 2_665 1_555 1_455 yes
O5 H6B H6B 53.823(3) 2_665 1_555 2_565 yes
C1 H6B H2 47.920(3) 2_565 1_555 2_565 yes
C1 H6B H3 110.729(3) 2_565 1_555 1_554 yes
C1 H6B H5B 93.966(4) 2_565 1_555 1_455 yes
C1 H6B H6B 96.267(3) 2_565 1_555 2_565 yes
H2 H6B H3 66.020818237696 2_565 1_555 1_554 yes
H2 H6B H5B 121.39496873592 2_565 1_555 1_455 yes
H2 H6B H6B 132.81575842842 2_565 1_555 2_565 yes
H3 H6B H5B 105.1723594532 1_554 1_555 1_455 yes
H3 H6B H6B 150.25666921943 1_554 1_555 2_565 yes
H5B H6B H6B 84.454877703348 1_455 1_555 2_565 yes

loop_
_geom_bond_atom_site_label_1
_geom_bond_atom_site_label_2
_geom_bond_distance
_geom_bond_site_symmetry_1
_geom_bond_site_symmetry_2
_geom_bond_publ_flag
Fe1 H5B 2.7030370789908 1_555 1_555 yes
Fe1 H5B 2.7030370789908 1_555 2_665 yes
Fe1 H5A 2.7686774802013 1_555 1_555 yes
Fe1 H5A 2.7686774802013 1_555 2_665 yes
Fe1 H6A 2.6373212789168 1_555 1_555 yes
Fe1 H6A 2.6373212789168 1_555 2_665 yes
Fe1 H6B 2.7243121467312 1_555 1_555 yes
Fe1 H6B 2.7243121467312 1_555 2_665 yes
O6 O5 2.9231(2) 1_555 1_555 yes
O6 O1 2.9600(2) 1_555 1_555 yes
O6 O1 2.8140(2) 1_555 2_565 yes
O6 O4 2.8150(3) 1_555 2_676 yes
O5 O1 2.8057(2) 1_555 2_665 yes
O5 O3 2.8546(2) 1_555 2_776 yes
O5 O2 2.9022(3) 1_555 1_555 yes
O5 O4 2.7551(3) 1_555 1_554 yes
O1 C2 2.3405(2) 1_555 1_555 yes
O3 O2 2.4186(3) 1_555 1_555 yes
O3 C3 2.4228(3) 1_555 1_555 yes
O2 C2 2.4090(2) 1_555 1_555 yes
O4 C3 2.3432(3) 1_555 1_555 yes
C4 C2 2.5789(2) 1_555 1_555 yes
C1 C3 2.5735(2) 1_555 1_555 yes
